data_9011861
loop_
_publ_author_name
'Baranova, R. V.'
'Avilov, A. S.'
'Pinsker, Z. G.'

_publ_section_title
;
 Determination of the crystal structure of the hexagonal phase betaIII
 in the copper-tellurium system by electron diffraction
;
_journal_name_full 'Soviet Physics Crystallography'
_journal_page_first 736
_journal_page_last 740
_journal_volume 18
_journal_year 1974
_chemical_compound_source Synthetic
_chemical_formula_sum 'Cu1.812 Te'
_chemical_name_mineral Weissite
_space_group_IT_number 156
_symmetry_space_group_name_Hall 'P 3 -2"'
_symmetry_space_group_name_H-M 'P 3 m 1'
_cell_angle_alpha 90
_cell_angle_beta 90
_cell_angle_gamma 120
_cell_length_a 8.37
_cell_length_b 8.37
_cell_length_c 21.6
_cell_formula_units_Z 24
_cell_volume 1310.495
_database_code_amcsd 0015565
_exptl_crystal_density_diffrn 7.383
_cod_database_code 9011861

loop_
_space_group_symop_operation_xyz
x,y,z
-y,-x,z
-y,x-y,z
x,x-y,z
-x+y,-x,z
-x+y,y,z

loop_
_atom_site_label
_atom_site_fract_x
_atom_site_fract_y
_atom_site_fract_z
_atom_site_occupancy
_atom_site_U_iso_or_equiv
Cu1 0.50000 -0.50000 0.00000 0.50000 0.02533
Cu2 0.66667 0.33333 0.04500 1.00000 0.02533
Cu3 0.83500 -0.83500 0.06100 1.00000 0.02533
Cu4 0.33333 0.66667 0.06200 1.00000 0.02533
Cu5 0.00000 0.00000 0.22500 1.00000 0.02533
Cu6 0.49600 -0.49600 0.22500 1.00000 0.02533
Cu7 0.16200 -0.16200 0.25400 0.50000 0.02533
Cu8 0.82500 -0.82500 0.27000 1.00000 0.02533
Cu9 0.33333 0.66667 0.27100 1.00000 0.02533
Cu10 0.00000 0.00000 0.32700 1.00000 0.02533
Cu11 0.66667 0.33333 0.36800 1.00000 0.02533
Cu12 0.83000 -0.83000 0.49900 0.50000 0.02533
Cu13 0.16000 -0.16000 0.62000 1.00000 0.02533
Cu14 0.00000 0.00000 0.67200 1.00000 0.02533
Cu15 0.49500 -0.49500 0.67500 1.00000 0.02533
Cu16 0.66667 0.33333 0.69700 1.00000 0.02533
Cu17 0.83500 -0.83500 0.73100 1.00000 0.02533
Cu18 0.33333 0.66667 0.73200 1.00000 0.02533
Cu19 0.00000 0.00000 0.77800 1.00000 0.02533
Cu20 0.50500 -0.50500 0.77900 1.00000 0.02533
Cu21 0.16300 -0.16300 0.93200 1.00000 0.02533
Cu22 0.82800 -0.82800 0.93900 1.00000 0.02533
Cu23 0.33333 0.66667 0.94000 1.00000 0.02533
Cu24 0.00000 0.00000 0.99800 1.00000 0.02533
Te1 0.00000 0.00000 0.11400 1.00000 0.02533
Te2 0.50500 -0.50500 0.11500 1.00000 0.02533
Te3 0.83500 -0.83500 0.39000 1.00000 0.02533
Te4 0.33333 0.66667 0.39200 1.00000 0.02533
Te5 0.00000 0.00000 0.44200 1.00000 0.02533
Te6 0.50500 -0.50500 0.44200 1.00000 0.02533
Te7 0.49700 -0.49700 0.55700 1.00000 0.02533
Te8 0.00000 0.00000 0.55800 1.00000 0.02533
Te9 0.33333 0.66667 0.60900 1.00000 0.02533
Te10 0.82500 -0.82500 0.60900 1.00000 0.02533
Te11 0.49500 -0.49500 0.88400 1.00000 0.02533
Te12 0.00000 0.00000 0.88500 1.00000 0.02533

loop_
_cod_related_entry_id
_cod_related_entry_database
_cod_related_entry_code
1 AMCSD 0015565
